data_4314167
loop_
_publ_author_name
'S. Sailaja'
'M. V. Rajasekharan'

_publ_section_title
;
 Synthesis and Structure of Coordination Polymers of Ag(I) with Isomeric
 (Aminomethyl)pyridines. Formation of A Novel Circular Helicate and 2-D
 Networks via Ag...Ag Contacts and Coordination Shell Expansion under
 Anion Control
;
_journal_name_full 'Inorganic Chemistry'
_journal_page_first 5675
_journal_page_last 5684
_journal_paper_doi 10.1021/ic0342292
_journal_volume 42
_journal_year 2003
_chemical_formula_moiety '2(C6 H8 Ag N2), 2(B F4), 1.5(C2 H3 N)'
_chemical_formula_sum 'C15 H20.5 Ag2 B2 F8 N5.5'
_chemical_formula_weight 667.23
_chemical_name_systematic
; 
 [(4-aminomethyl)pyridine]silver(I) tetrafluoroborate
 acetonitrile solvate 
;
_space_group_IT_number 20
_symmetry_cell_setting orthorhombic
_symmetry_space_group_name_Hall 'C 2c 2'
_symmetry_space_group_name_H-M 'C 2 2 21'
_atom_sites_solution_hydrogens geom
_atom_sites_solution_primary direct
_atom_sites_solution_secondary difmap
_audit_creation_method SHELXL-97
_cell_angle_alpha 90.00
_cell_angle_beta 90.00
_cell_angle_gamma 90.00
_cell_formula_units_Z 8
_cell_length_a 9.272(2)
_cell_length_b 16.164(12)
_cell_length_c 27.851(2)
_cell_measurement_reflns_used 25
_cell_measurement_temperature 293(2)
_cell_measurement_theta_max 16.790
_cell_measurement_theta_min 15.019
_cell_volume 4174(3)
_computing_cell_refinement 'CAD-4 Data collection software'
_computing_data_collection 'CAD-4 Data collection software'
_computing_data_reduction 'XTAL-3.5 (Hall et al., 1996)'
_computing_molecular_graphics 'ORTEP-III (Burnett & Johnson, 1996)'
_computing_publication_material 'SHELXL-97 (Sheldrick, 1997)'
_computing_structure_refinement 'SHELXL-97 (Sheldrick, 1997)'
_computing_structure_solution 'SHELXS-97 (Sheldrick, 1997)'
_diffrn_ambient_temperature 293(2)
_diffrn_measured_fraction_theta_full 0.498
_diffrn_measured_fraction_theta_max 0.498
_diffrn_measurement_device_type CAD-4
_diffrn_measurement_method \w-scans
_diffrn_radiation_monochromator graphite
_diffrn_radiation_source 'fine-focus sealed tube'
_diffrn_radiation_type MoK\a
_diffrn_radiation_wavelength 0.71073
_diffrn_reflns_av_R_equivalents 0.0225
_diffrn_reflns_av_sigmaI/netI 0.0463
_diffrn_reflns_limit_h_max 4
_diffrn_reflns_limit_h_min -13
_diffrn_reflns_limit_k_max 22
_diffrn_reflns_limit_k_min -22
_diffrn_reflns_limit_l_max 0
_diffrn_reflns_limit_l_min -39
_diffrn_reflns_number 6302
_diffrn_reflns_theta_full 30.01
_diffrn_reflns_theta_max 30.01
_diffrn_reflns_theta_min 2.52
_diffrn_standards_decay_% 0
_diffrn_standards_interval_time 90
_diffrn_standards_number 3
_exptl_absorpt_coefficient_mu 1.962
_exptl_absorpt_correction_T_max 0.9168
_exptl_absorpt_correction_T_min 0.8140
_exptl_absorpt_correction_type psi-scan
_exptl_absorpt_process_details 'North et al., 1968'
_exptl_crystal_colour colourless
_exptl_crystal_density_diffrn 2.123
_exptl_crystal_density_method 'not measured'
_exptl_crystal_description rectangular
_exptl_crystal_F_000 2600
_exptl_crystal_size_max 0.56
_exptl_crystal_size_mid 0.42
_exptl_crystal_size_min 0.40
_refine_diff_density_max 1.356
_refine_diff_density_min -1.378
_refine_diff_density_rms 0.187
_refine_ls_abs_structure_details 'Flack H D (1983), Acta Cryst. A39, 876-881'
_refine_ls_abs_structure_Flack 0.00(9)
_refine_ls_extinction_method none
_refine_ls_goodness_of_fit_ref 1.067
_refine_ls_hydrogen_treatment mixed
_refine_ls_matrix_type full
_refine_ls_number_parameters 285
_refine_ls_number_reflns 6072
_refine_ls_number_restraints 43
_refine_ls_restrained_S_all 1.069
_refine_ls_R_factor_all 0.1183
_refine_ls_R_factor_gt 0.0766
_refine_ls_shift/su_max 0.030
_refine_ls_shift/su_mean 0.001
_refine_ls_structure_factor_coef Fsqd
_refine_ls_weighting_details 'calc w=1/[\s^2^(Fo^2^)+(0.1371P)^2^+3.5078P] where P=(Fo^2^+2Fc^2^)/3'
_refine_ls_weighting_scheme calc
_refine_ls_wR_factor_gt 0.2064
_refine_ls_wR_factor_ref 0.2308
_reflns_number_gt 3944
_reflns_number_total 6072
_reflns_threshold_expression >2sigma(I)
_cod_data_source_file ic0342292si20030302_045624_4.cif
_cod_data_source_block compound5
_cod_original_formula_sum 'C15 H20.50 Ag2 B2 F8 N5.50'
_cod_database_code 4314167

loop_
_symmetry_equiv_pos_as_xyz
'x, y, z'
'-x, -y, z+1/2'
'-x, y, -z+1/2'
'x, -y, -z'
'x+1/2, y+1/2, z'
'-x+1/2, -y+1/2, z+1/2'
'-x+1/2, y+1/2, -z+1/2'
'x+1/2, -y+1/2, -z'

loop_
_atom_site_label
_atom_site_type_symbol
_atom_site_fract_x
_atom_site_fract_y
_atom_site_fract_z
_atom_site_U_iso_or_equiv
_atom_site_adp_type
_atom_site_occupancy
_atom_site_calc_flag
_atom_site_refinement_flags
_atom_site_disorder_assembly
_atom_site_disorder_group
Ag1 Ag 0.45808(7) 0.04932(6) 0.33366(3) 0.0594(3) Uani 1 d . . .
N1 N 0.2274(7) 0.0559(6) 0.3242(3) 0.0489(18) Uani 1 d . . .
C1 C 0.1479(12) -0.0103(7) 0.3227(4) 0.056(3) Uani 1 d . . .
H1 H 0.1923 -0.0619 0.3236 0.067 Uiso 1 calc R . .
C2 C -0.0023(13) -0.0062(8) 0.3199(5) 0.063(3) Uani 1 d . . .
H2 H -0.0562 -0.0547 0.3206 0.075 Uiso 1 calc R . .
C3 C -0.0705(9) 0.0679(8) 0.3163(4) 0.053(2) Uani 1 d . . .
C4 C 0.0148(11) 0.1387(7) 0.3172(4) 0.054(3) Uani 1 d . . .
H4 H -0.0276 0.1907 0.3151 0.064 Uiso 1 calc R . .
C5 C 0.1613(13) 0.1314(8) 0.3210(4) 0.061(3) Uani 1 d . . .
H5 H 0.2176 0.1791 0.3214 0.073 Uiso 1 calc R . .
C6 C -0.2332(12) 0.0760(11) 0.3082(5) 0.078(4) Uani 1 d D . .
H6A H -0.2568 0.1334 0.3018 0.093 Uiso 1 calc R . .
H6B H -0.2606 0.0437 0.2803 0.093 Uiso 1 calc R . .
N2 N -0.3134(8) 0.0479(9) 0.3491(4) 0.069(3) Uani 1 d D . .
HN2A H -0.401(5) 0.071(7) 0.348(3) 0.103 Uiso 1 d D . .
HN2B H -0.275(10) 0.071(7) 0.3754(9) 0.103 Uiso 1 d D . .
Ag2 Ag 0.35163(10) -0.06003(5) 0.43039(4) 0.0648(3) Uani 1 d . . .
N3 N 0.2265(9) 0.0486(5) 0.4415(3) 0.0444(17) Uani 1 d . . .
C7 C 0.0785(11) 0.0462(7) 0.4436(4) 0.057(3) Uani 1 d . . .
H7 H 0.0309 -0.0043 0.4418 0.069 Uiso 1 calc R . .
C8 C 0.0005(12) 0.1180(7) 0.4484(4) 0.058(3) Uani 1 d . . .
H8 H -0.0995 0.1145 0.4502 0.070 Uiso 1 calc R . .
C9 C 0.0638(12) 0.1949(6) 0.4508(4) 0.048(2) Uani 1 d . . .
C10 C 0.2164(13) 0.1969(7) 0.4484(5) 0.060(3) Uani 1 d . . .
H10 H 0.2654 0.2471 0.4495 0.072 Uiso 1 calc R . .
C11 C 0.2922(11) 0.1226(6) 0.4443(4) 0.049(2) Uani 1 d . . .
H11 H 0.3924 0.1244 0.4435 0.059 Uiso 1 calc R . .
C12 C -0.0217(15) 0.2727(7) 0.4544(5) 0.068(3) Uani 1 d D . .
H12A H -0.1194 0.2568 0.4628 0.082 Uiso 1 calc R . .
H12B H 0.0163 0.3033 0.4816 0.082 Uiso 1 calc R . .
N4 N -0.0320(12) 0.3268(6) 0.4175(4) 0.069(3) Uani 1 d D . .
HN4A H -0.077(13) 0.312(5) 0.392(2) 0.104 Uiso 1 d D . .
HN4B H 0.045(6) 0.354(7) 0.409(3) 0.104 Uiso 1 d D . .
B1 B 0.5920(13) 0.2678(7) 0.3906(5) 0.070(4) Uani 1 d D . .
F1 F 0.4731(10) 0.2438(10) 0.3653(4) 0.125(4) Uani 1 d D . .
F2 F 0.6322(19) 0.2072(9) 0.4218(6) 0.189(8) Uani 1 d D . .
F3 F 0.7050(14) 0.2787(10) 0.3566(5) 0.167(7) Uani 1 d D . .
F4 F 0.5741(19) 0.3376(7) 0.4152(7) 0.209(10) Uani 1 d D . .
B2 B 0.679(2) 0.0000 0.5000 0.072(5) Uani 1 d SD . .
F5 F 0.7616(15) -0.0512(9) 0.4735(5) 0.198(8) Uani 1 d D . .
F6 F 0.6008(18) 0.0451(9) 0.4688(5) 0.237(11) Uani 1 d D . .
B3 B 0.5000 -0.1351(15) 0.2500 0.124(12) Uiso 1 d SD . .
F7A F 0.3822(12) -0.1875(14) 0.2420(10) 0.119(13) Uiso 0.44(4) d PD . .
F8A F 0.525(4) -0.0898(17) 0.2105(5) 0.48(8) Uiso 0.44(4) d PD . .
F7B F 0.3795(11) -0.0832(14) 0.2509(13) 0.196(18) Uiso 0.56(4) d PD . .
F8B F 0.497(4) -0.1800(16) 0.2093(4) 0.26(3) Uiso 0.56(4) d PD . .
N5 N 0.5000 0.1455(11) 0.2500 0.078(5) Uani 1 d SD . .
C13 C 0.5000 0.2100(16) 0.2500 0.099(8) Uani 1 d SD . .
C14 C 0.5000 0.3049(16) 0.2500 0.26(4) Uani 1 d S . .
H14A H 0.4166 0.3241 0.2669 0.391 Uiso 0.50 d P . .
H14B H 0.4977 0.3241 0.2175 0.391 Uiso 0.50 d P . .
H14C H 0.5856 0.3241 0.2656 0.391 Uiso 0.50 d P . .
C15 C 0.265(3) -0.1520(17) 0.1467(9) 0.125(7) Uiso 1 d D . .
N6 N 0.250(4) -0.1186(19) 0.1115(10) 0.179(10) Uiso 1 d D . .

loop_
_atom_site_aniso_label
_atom_site_aniso_U_11
_atom_site_aniso_U_22
_atom_site_aniso_U_33
_atom_site_aniso_U_23
_atom_site_aniso_U_13
_atom_site_aniso_U_12
Ag1 0.0250(3) 0.0727(6) 0.0805(5) 0.0031(5) 0.0005(3) -0.0005(3)
N1 0.026(3) 0.067(5) 0.054(5) -0.009(4) -0.002(3) 0.000(4)
C1 0.039(5) 0.056(5) 0.073(7) -0.002(5) -0.005(5) 0.000(5)
C2 0.043(5) 0.058(6) 0.088(8) -0.001(5) 0.000(5) -0.013(5)
C3 0.024(4) 0.076(7) 0.058(5) 0.015(5) -0.003(3) -0.007(4)
C4 0.042(5) 0.062(6) 0.058(6) 0.011(5) 0.003(4) 0.013(5)
C5 0.038(5) 0.065(6) 0.080(8) -0.007(5) 0.003(5) -0.006(5)
C6 0.035(5) 0.120(13) 0.078(8) 0.029(8) -0.003(5) 0.002(6)
N2 0.018(3) 0.113(9) 0.075(6) 0.000(6) -0.004(3) -0.004(5)
Ag2 0.0612(5) 0.0403(3) 0.0928(6) -0.0004(4) 0.0002(4) 0.0233(4)
N3 0.049(4) 0.034(4) 0.050(4) -0.005(3) -0.001(3) 0.011(3)
C7 0.049(5) 0.048(5) 0.075(7) 0.016(5) 0.004(5) 0.009(5)
C8 0.045(5) 0.053(5) 0.077(7) 0.013(5) 0.016(5) 0.008(4)
C9 0.051(5) 0.035(4) 0.058(6) -0.001(4) 0.005(5) 0.007(4)
C10 0.053(6) 0.038(5) 0.090(8) -0.014(5) -0.021(6) 0.009(4)
C11 0.041(5) 0.042(5) 0.064(6) -0.017(4) 0.001(4) 0.000(4)
C12 0.066(8) 0.051(6) 0.087(8) 0.009(6) 0.029(7) 0.024(6)
N4 0.060(6) 0.048(5) 0.099(8) 0.001(5) 0.010(6) 0.024(5)
B1 0.057(7) 0.039(6) 0.113(12) 0.010(7) 0.020(8) 0.001(5)
F1 0.056(5) 0.199(13) 0.120(8) -0.038(8) -0.003(5) -0.027(7)
F2 0.183(17) 0.139(12) 0.246(19) 0.085(13) 0.050(16) 0.008(12)
F3 0.139(13) 0.207(17) 0.156(11) -0.034(11) 0.077(10) -0.066(12)
F4 0.196(17) 0.097(8) 0.33(3) -0.074(13) 0.117(17) 0.009(10)
B2 0.048(10) 0.078(13) 0.089(15) 0.007(11) 0.000 0.000
F5 0.126(11) 0.27(2) 0.201(15) -0.035(16) 0.065(11) -0.004(16)
F6 0.28(3) 0.161(16) 0.26(2) 0.013(14) -0.105(19) 0.126(17)
N5 0.056(8) 0.061(9) 0.117(14) 0.000 -0.005(8) 0.000
C13 0.11(2) 0.087(17) 0.100(17) 0.000 -0.007(14) 0.000
C14 0.59(12) 0.045(12) 0.15(3) 0.000 -0.15(5) 0.000

loop_
_atom_type_symbol
_atom_type_description
_atom_type_scat_dispersion_real
_atom_type_scat_dispersion_imag
_atom_type_scat_source
C C 0.0033 0.0016 'International Tables Vol C Tables 4.2.6.8 and 6.1.1.4'
H H 0.0000 0.0000 'International Tables Vol C Tables 4.2.6.8 and 6.1.1.4'
N N 0.0061 0.0033 'International Tables Vol C Tables 4.2.6.8 and 6.1.1.4'
F F 0.0171 0.0103 'International Tables Vol C Tables 4.2.6.8 and 6.1.1.4'
B B 0.0013 0.0007 'International Tables Vol C Tables 4.2.6.8 and 6.1.1.4'
Ag Ag -0.8971 1.1015 'International Tables Vol C Tables 4.2.6.8 and 6.1.1.4'

loop_
_geom_angle_atom_site_label_1
_geom_angle_atom_site_label_2
_geom_angle_atom_site_label_3
_geom_angle
_geom_angle_site_symmetry_1
_geom_angle_site_symmetry_3
_geom_angle_publ_flag
N1 Ag1 N2 175.0(4) . 1_655 y
N1 Ag1 F8A 92.5(9) . 3_655 ?
N2 Ag1 F8A 91.6(9) 1_655 3_655 ?
N1 Ag1 Ag2 80.4(2) . . ?
N2 Ag1 Ag2 97.0(3) 1_655 . ?
F8A Ag1 Ag2 86.6(4) 3_655 . ?
C1 N1 C5 118.6(8) . . ?
C1 N1 Ag1 121.7(8) . . ?
C5 N1 Ag1 119.7(7) . . ?
N1 C1 C2 121.8(11) . . ?
C3 C2 C1 120.7(11) . . ?
C2 C3 C4 117.4(8) . . ?
C2 C3 C6 123.0(12) . . ?
C4 C3 C6 119.5(12) . . ?
C5 C4 C3 119.7(11) . . ?
C4 C5 N1 121.8(11) . . ?
N2 C6 C3 111.5(10) . . ?
C6 N2 Ag1 110.3(7) . 1_455 ?
N3 Ag2 N4 176.9(4) . 5_545 y
N3 Ag2 Ag1 81.0(2) . . ?
N4 Ag2 Ag1 99.5(3) 5_545 . ?
C11 N3 C7 118.4(9) . . ?
C11 N3 Ag2 119.7(6) . . ?
C7 N3 Ag2 121.8(8) . . ?
N3 C7 C8 120.4(11) . . ?
C7 C8 C9 122.9(10) . . ?
C8 C9 C10 116.4(10) . . ?
C8 C9 C12 122.6(11) . . ?
C10 C9 C12 121.0(10) . . ?
C11 C10 C9 119.1(10) . . ?
N3 C11 C10 122.8(9) . . ?
N4 C12 C9 122.2(10) . . ?
C12 N4 Ag2 117.3(8) . 5_455 ?
F4 B1 F2 108.3(13) . . ?
F4 B1 F1 114.0(12) . . ?
F2 B1 F1 110.3(11) . . ?
F4 B1 F3 109.3(11) . . ?
F2 B1 F3 108.2(12) . . ?
F1 B1 F3 106.7(11) . . ?
F6 B2 F6 114.8(18) . 4_556 ?
F6 B2 F5 109.1(7) . 4_556 ?
F6 B2 F5 106.6(8) 4_556 4_556 ?
F6 B2 F5 106.6(8) . . ?
F6 B2 F5 109.1(7) 4_556 . ?
F5 B2 F5 110.7(16) 4_556 . ?
F8A B3 F8A 114(2) 3_655 . ?
F8A B3 F8B 169(2) 3_655 . ?
F8A B3 F8B 66.9(14) . . ?
F8A B3 F8B 66.9(14) 3_655 3_655 ?
F8A B3 F8B 169(2) . 3_655 ?
F8B B3 F8B 115(2) . 3_655 ?
F8A B3 F7B 80.0(18) 3_655 3_655 ?
F8A B3 F7B 61(2) . 3_655 ?
F8B B3 F7B 108.9(9) . 3_655 ?
F8B B3 F7B 109.0(10) 3_655 3_655 ?
F8A B3 F7B 61(2) 3_655 . ?
F8A B3 F7B 80.0(18) . . ?
F8B B3 F7B 109.0(10) . . ?
F8B B3 F7B 108.9(9) 3_655 . ?
F7B B3 F7B 106.2(18) 3_655 . ?
F8A B3 F7A 108.9(9) 3_655 . ?
F8A B3 F7A 109.6(11) . . ?
F8B B3 F7A 61.7(18) . . ?
F8B B3 F7A 79.7(18) 3_655 . ?
F7B B3 F7A 169.8(18) 3_655 . ?
F7B B3 F7A 75.1(11) . . ?
F8A B3 F7A 109.6(11) 3_655 3_655 ?
F8A B3 F7A 108.9(9) . 3_655 ?
F8B B3 F7A 79.7(18) . 3_655 ?
F8B B3 F7A 61.7(18) 3_655 3_655 ?
F7B B3 F7A 75.1(11) 3_655 3_655 ?
F7B B3 F7A 169.8(17) . 3_655 ?
F7A B3 F7A 105.6(17) . 3_655 ?
B3 F7A F8B 57.3(10) . . ?
B3 F7A F7B 52.4(8) . . ?
F8B F7A F7B 91.2(16) . . ?
B3 F7A F8B 48.8(10) . 3_655 ?
F8B F7A F8B 90.6(7) . 3_655 ?
F7B F7A F8B 80.2(13) . 3_655 ?
B3 F8A F7B 61.3(12) . 3_655 ?
B3 F8A F8B 56.7(10) . . ?
F7B F8A F8B 101.7(19) 3_655 . ?
B3 F8A F7B 51.4(11) . . ?
F7B F8A F7B 89.3(8) 3_655 . ?
F8B F8A F7B 86.5(18) . . ?
B3 F8A Ag1 151.7(14) . 3_655 ?
F7B F8A Ag1 105.3(18) 3_655 3_655 ?
F8B F8A Ag1 149.6(12) . 3_655 ?
F7B F8A Ag1 107.4(14) . 3_655 ?
F8A F7B B3 57.5(11) 3_655 . ?
F8A F7B F7A 91.5(16) 3_655 . ?
B3 F7B F7A 52.5(8) . . ?
F8A F7B F8A 90.2(7) 3_655 . ?
B3 F7B F8A 48.6(10) . . ?
F7A F7B F8A 80.5(14) . . ?
B3 F8B F7A 61.0(11) . . ?
B3 F8B F8A 56.5(9) . . ?
F7A F8B F8A 102(2) . . ?
B3 F8B F7A 51.5(10) . 3_655 ?
F7A F8B F7A 88.7(8) . 3_655 ?
F8A F8B F7A 86.6(17) . 3_655 ?
N5 C13 C14 180.000(5) . . ?

loop_
_geom_bond_atom_site_label_1
_geom_bond_atom_site_label_2
_geom_bond_distance
_geom_bond_site_symmetry_2
_geom_bond_publ_flag
Ag1 N1 2.158(7) . y
Ag1 N2 2.162(7) 1_655 y
Ag1 F8A 2.57(2) 3_655 ?
Ag1 Ag2 3.3699(15) . y
N1 C1 1.301(14) . ?
N1 C5 1.368(16) . ?
C1 C2 1.396(17) . ?
C2 C3 1.358(19) . ?
C3 C4 1.391(16) . ?
C3 C6 1.531(14) . ?
C4 C5 1.368(16) . ?
C6 N2 1.435(17) . ?
N2 Ag1 2.162(7) 1_455 y
Ag2 N3 2.128(7) . y
Ag2 N4 2.154(9) 5_545 y
N3 C11 1.344(13) . ?
N3 C7 1.374(13) . ?
C7 C8 1.374(16) . ?
C8 C9 1.377(16) . ?
C9 C10 1.417(16) . ?
C9 C12 1.490(14) . ?
C10 C11 1.396(14) . ?
C12 N4 1.352(16) . ?
N4 Ag2 2.154(9) 5_455 y
B1 F4 1.331(13) . ?
B1 F2 1.362(13) . ?
B1 F1 1.364(13) . ?
B1 F3 1.424(13) . ?
B2 F6 1.346(11) . ?
B2 F6 1.346(11) 4_556 ?
B2 F5 1.347(12) 4_556 ?
B2 F5 1.347(12) . ?
B3 F8A 1.343(13) 3_655 ?
B3 F8A 1.343(13) . ?
B3 F8B 1.346(13) . ?
B3 F8B 1.346(13) 3_655 ?
B3 F7B 1.398(14) 3_655 ?
B3 F7B 1.398(14) . ?
B3 F7A 1.400(14) . ?
B3 F7A 1.400(14) 3_655 ?
F7A F8B 1.41(4) . ?
F7A F7B 1.70(3) . ?
F7A F8B 1.76(3) 3_655 ?
F8A F7B 1.40(4) 3_655 ?
F8A F8B 1.48(3) . ?
F8A F7B 1.76(3) . ?
F8A Ag1 2.57(2) 3_655 ?
F7B F8A 1.40(4) 3_655 ?
F8B F7A 1.76(3) 3_655 ?
N5 C13 1.04(3) . ?
C13 C14 1.53(4) . ?
C15 N6 1.13(3) . ?

loop_
_geom_hbond_atom_site_label_D
_geom_hbond_atom_site_label_H
_geom_hbond_atom_site_label_A
_geom_hbond_distance_DH
_geom_hbond_distance_HA
_geom_hbond_distance_DA
_geom_hbond_angle_DHA
_geom_hbond_site_symmetry_A
N4 HN4A F3 0.87(8) 2.31(7) 3.071(19) 147(12) 1_455
N4 HN4B N6 0.87(8) 2.04(6) 2.87(3) 162(12) 7
